data_2209835
loop_
_publ_author_name
'Butt, M. Saeed'
'Khawar Rauf, M.'
'Bolte, Michael'
'Akhter, Zareen'
'Zafar-uz-Zaman, M.'

_publ_section_title
;
 1,2-Bis(<i>p</i>-nitrophenoxy)ethane
;
_journal_coeditor_code FB2009
_journal_issue 8
_journal_name_full 'Acta Crystallographica Section E'
_journal_page_first o3440
_journal_page_last o3442
_journal_paper_doi 10.1107/S1600536806027395
_journal_volume 62
_journal_year 2006
_chemical_formula_iupac 'C14 H12 N2 O6'
_chemical_formula_moiety 'C14 H12 N2 O6'
_chemical_formula_sum 'C14 H12 N2 O6'
_chemical_formula_weight 304.26
_chemical_melting_point 432
_chemical_name_common 1,2-Bis(p-nitrophenyloxy)ethylene
_chemical_name_systematic
;
1,2-Bis(p-nitrophenoxy)ethylene
;
_space_group_IT_number 14
_symmetry_cell_setting monoclinic
_symmetry_space_group_name_Hall '-P 2yn'
_symmetry_space_group_name_H-M 'P 1 21/n 1'
_atom_sites_solution_hydrogens geom
_atom_sites_solution_primary direct
_atom_sites_solution_secondary difmap
_audit_creation_method SHELXL-97
_cell_angle_alpha 90.00
_cell_angle_beta 93.353(10)
_cell_angle_gamma 90.00
_cell_formula_units_Z 2
_cell_length_a 9.1465(12)
_cell_length_b 7.3137(7)
_cell_length_c 10.2852(13)
_cell_measurement_reflns_used 8996
_cell_measurement_temperature 173(2)
_cell_measurement_theta_max 27.2
_cell_measurement_theta_min 3.6
_cell_volume 686.85(14)
_computing_cell_refinement X-AREA
_computing_data_collection 'X-AREA (Stoe & Cie, 2001)'
_computing_data_reduction X-AREA
_computing_molecular_graphics 'XP in SHELXTL-Plus (Sheldrick, 1991)'
_computing_publication_material SHELXL97
_computing_structure_refinement 'SHELXL97 (Sheldrick, 1997)'
_computing_structure_solution 'SHELXS97 (Sheldrick, 1997)'
_diffrn_ambient_temperature 173(2)
_diffrn_measured_fraction_theta_full 0.987
_diffrn_measured_fraction_theta_max 0.989
_diffrn_measurement_device_type 'Stoe IPDS-II two-circle'
_diffrn_measurement_method \w
_diffrn_radiation_monochromator graphite
_diffrn_radiation_source 'fine-focus sealed tube'
_diffrn_radiation_type MoK\a
_diffrn_radiation_wavelength 0.71073
_diffrn_reflns_av_R_equivalents 0.0370
_diffrn_reflns_av_sigmaI/netI 0.0193
_diffrn_reflns_limit_h_max 11
_diffrn_reflns_limit_h_min -11
_diffrn_reflns_limit_k_max 8
_diffrn_reflns_limit_k_min -9
_diffrn_reflns_limit_l_max 13
_diffrn_reflns_limit_l_min -13
_diffrn_reflns_number 8567
_diffrn_reflns_theta_full 25.00
_diffrn_reflns_theta_max 26.98
_diffrn_reflns_theta_min 3.97
_diffrn_standards_number 0
_exptl_absorpt_coefficient_mu 0.117
_exptl_absorpt_correction_type none
_exptl_crystal_colour 'light yellow'
_exptl_crystal_density_diffrn 1.471
_exptl_crystal_density_method 'not measured'
_exptl_crystal_description block
_exptl_crystal_F_000 316
_exptl_crystal_size_max 0.49
_exptl_crystal_size_mid 0.46
_exptl_crystal_size_min 0.44
_refine_diff_density_max 0.374
_refine_diff_density_min -0.196
_refine_ls_extinction_coef 0.11(2)
_refine_ls_extinction_expression Fc^*^=kFc[1+0.001xFc^2^\l^3^/sin(2\q)]^-1/4^
_refine_ls_extinction_method SHELXL97
_refine_ls_goodness_of_fit_ref 1.082
_refine_ls_hydrogen_treatment constr
_refine_ls_matrix_type full
_refine_ls_number_parameters 101
_refine_ls_number_reflns 1477
_refine_ls_number_restraints 0
_refine_ls_restrained_S_all 1.082
_refine_ls_R_factor_all 0.0388
_refine_ls_R_factor_gt 0.0361
_refine_ls_shift/su_max 0.000
_refine_ls_shift/su_mean 0.000
_refine_ls_structure_factor_coef Fsqd
_refine_ls_weighting_details 'calc w=1/[\s^2^(Fo^2^)+(0.0586P)^2^+0.1845P] where P=(Fo^2^+2Fc^2^)/3'
_refine_ls_weighting_scheme calc
_refine_ls_wR_factor_gt 0.1000
_refine_ls_wR_factor_ref 0.1025
_reflns_number_gt 1380
_reflns_number_total 1477
_reflns_threshold_expression I>2\s(I)
_cod_data_source_file fb2009.cif
_cod_data_source_block I
_cod_original_sg_symbol_H-M 'P 21/n'
_cod_database_code 2209835
_cod_database_fobs_code 2209835

loop_
_symmetry_equiv_pos_as_xyz
'x, y, z'
'-x+1/2, y+1/2, -z+1/2'
'-x, -y, -z'
'x-1/2, -y-1/2, z-1/2'

loop_
_atom_site_type_symbol
_atom_site_label
_atom_site_fract_x
_atom_site_fract_y
_atom_site_fract_z
_atom_site_U_iso_or_equiv
_atom_site_adp_type
_atom_site_calc_flag
_atom_site_refinement_flags
_atom_site_occupancy
N N1 0.32402(10) 0.57146(14) 0.80918(9) 0.0217(3) Uani d . 1
O O1 0.82156(8) 0.59629(11) 0.51718(7) 0.0210(2) Uani d . 1
O O2 0.21184(9) 0.64765(14) 0.76280(9) 0.0322(3) Uani d . 1
O O3 0.32999(9) 0.48898(12) 0.91408(8) 0.0286(3) Uani d . 1
C C1 0.70374(11) 0.58452(14) 0.59315(10) 0.0174(3) Uani d . 1
C C2 0.58574(11) 0.70123(14) 0.55763(10) 0.0190(3) Uani d . 1
H H2 0.5916 0.7824 0.4860 0.023 Uiso calc R 1
C C3 0.46058(11) 0.69710(15) 0.62798(10) 0.0197(3) Uani d . 1
H H3 0.3792 0.7732 0.6041 0.024 Uiso calc R 1
C C4 0.45655(11) 0.57869(15) 0.73473(10) 0.0192(3) Uani d . 1
C C5 0.57319(12) 0.46538(16) 0.77235(11) 0.0227(3) Uani d . 1
H H5 0.5683 0.3879 0.8461 0.027 Uiso calc R 1
C C6 0.69805(11) 0.46696(16) 0.70017(11) 0.0223(3) Uani d . 1
H H6 0.7784 0.3889 0.7235 0.027 Uiso calc R 1
C C7 0.94301(11) 0.47511(15) 0.54757(11) 0.0211(3) Uani d . 1
H H7A 0.9125 0.3459 0.5363 0.025 Uiso calc R 1
H H7B 0.9821 0.4933 0.6385 0.025 Uiso calc R 1

loop_
_atom_site_aniso_label
_atom_site_aniso_U_11
_atom_site_aniso_U_22
_atom_site_aniso_U_33
_atom_site_aniso_U_12
_atom_site_aniso_U_13
_atom_site_aniso_U_23
N1 0.0185(5) 0.0250(5) 0.0222(5) -0.0030(3) 0.0047(3) -0.0054(4)
O1 0.0141(4) 0.0242(4) 0.0255(4) 0.0051(3) 0.0061(3) 0.0052(3)
O2 0.0172(4) 0.0468(6) 0.0330(5) 0.0046(4) 0.0054(3) -0.0015(4)
O3 0.0288(5) 0.0335(5) 0.0243(4) -0.0050(3) 0.0093(3) 0.0001(3)
C1 0.0135(5) 0.0191(5) 0.0197(5) -0.0008(4) 0.0022(4) -0.0024(4)
C2 0.0178(5) 0.0194(5) 0.0198(5) 0.0015(4) 0.0017(4) 0.0011(4)
C3 0.0152(5) 0.0214(5) 0.0224(5) 0.0030(4) 0.0005(4) -0.0022(4)
C4 0.0153(5) 0.0230(5) 0.0198(5) -0.0028(4) 0.0043(4) -0.0043(4)
C5 0.0216(5) 0.0258(6) 0.0211(5) 0.0000(4) 0.0034(4) 0.0037(4)
C6 0.0174(5) 0.0248(6) 0.0246(6) 0.0043(4) 0.0018(4) 0.0043(4)
C7 0.0142(5) 0.0226(5) 0.0269(6) 0.0042(4) 0.0044(4) 0.0036(4)

loop_
_atom_type_symbol
_atom_type_description
_atom_type_scat_dispersion_real
_atom_type_scat_dispersion_imag
_atom_type_scat_source
C C 0.0033 0.0016 'International Tables Vol C Tables 4.2.6.8 and 6.1.1.4'
H H 0.0000 0.0000 'International Tables Vol C Tables 4.2.6.8 and 6.1.1.4'
N N 0.0061 0.0033 'International Tables Vol C Tables 4.2.6.8 and 6.1.1.4'
O O 0.0106 0.0060 'International Tables Vol C Tables 4.2.6.8 and 6.1.1.4'

loop_
_geom_angle_atom_site_label_1
_geom_angle_atom_site_label_2
_geom_angle_atom_site_label_3
_geom_angle_site_symmetry_1
_geom_angle_site_symmetry_3
_geom_angle
O3 N1 O2 . . 123.35(9)
O3 N1 C4 . . 118.45(9)
O2 N1 C4 . . 118.19(9)
C1 O1 C7 . . 117.36(8)
O1 C1 C6 . . 123.61(9)
O1 C1 C2 . . 115.50(9)
C6 C1 C2 . . 120.89(9)
C3 C2 C1 . . 119.61(10)
C3 C2 H2 . . 120.2
C1 C2 H2 . . 120.2
C2 C3 C4 . . 118.80(9)
C2 C3 H3 . . 120.6
C4 C3 H3 . . 120.6
C5 C4 C3 . . 122.19(10)
C5 C4 N1 . . 118.46(10)
C3 C4 N1 . . 119.36(9)
C4 C5 C6 . . 119.05(10)
C4 C5 H5 . . 120.5
C6 C5 H5 . . 120.5
C5 C6 C1 . . 119.44(10)
C5 C6 H6 . . 120.3
C1 C6 H6 . . 120.3
O1 C7 C7 . 3_766 105.24(11)
O1 C7 H7A . . 110.7
C7 C7 H7A 3_766 . 110.7
O1 C7 H7B . . 110.7
C7 C7 H7B 3_766 . 110.7
H7A C7 H7B . . 108.8

loop_
_geom_bond_atom_site_label_1
_geom_bond_atom_site_label_2
_geom_bond_site_symmetry_2
_geom_bond_distance
N1 O3 . 1.2346(13)
N1 O2 . 1.2384(13)
N1 C4 . 1.4721(13)
O1 C1 . 1.3703(12)
O1 C7 . 1.4411(12)
C1 C6 . 1.4000(15)
C1 C2 . 1.4074(14)
C2 C3 . 1.3899(14)
C2 H2 . 0.9500
C3 C4 . 1.4006(15)
C3 H3 . 0.9500
C4 C5 . 1.3879(16)
C5 C6 . 1.3981(14)
C5 H5 . 0.9500
C6 H6 . 0.9500
C7 C7 3_766 1.515(2)
C7 H7A . 0.9900
C7 H7B . 0.9900

loop_
_geom_hbond_atom_site_label_D
_geom_hbond_atom_site_label_H
_geom_hbond_atom_site_label_A
_geom_hbond_site_symmetry_A
_geom_hbond_distance_DH
_geom_hbond_distance_HA
_geom_hbond_distance_DA
_geom_hbond_angle_DHA
C3 H3 O3 2_556 0.95 2.48 3.4166(14) 169.1

loop_
_geom_torsion_atom_site_label_1
_geom_torsion_atom_site_label_2
_geom_torsion_atom_site_label_3
_geom_torsion_atom_site_label_4
_geom_torsion_site_symmetry_4
_geom_torsion
_geom_torsion_publ_flag
C7 O1 C1 C6 . 2.41(15) ?
C7 O1 C1 C2 . -178.10(9) ?
O1 C1 C2 C3 . 179.13(9) ?
C6 C1 C2 C3 . -1.36(16) ?
C1 C2 C3 C4 . 1.31(15) ?
C2 C3 C4 C5 . -0.10(16) ?
C2 C3 C4 N1 . -179.31(9) ?
O3 N1 C4 C5 . 11.90(15) ?
O2 N1 C4 C5 . -167.66(10) ?
O3 N1 C4 C3 . -168.86(10) yes
O2 N1 C4 C3 . 11.59(15) yes
C3 C4 C5 C6 . -1.09(17) ?
N1 C4 C5 C6 . 178.14(9) ?
C4 C5 C6 C1 . 1.03(17) ?
O1 C1 C6 C5 . 179.64(10) ?
C2 C1 C6 C5 . 0.17(17) ?
C1 O1 C7 C7 3_766 -177.67(10) ?
